data_7059483
loop_
_publ_author_name
'Mondal, Antu'
'Das, Chandrima'
'Corbella, Montse'
'Bauz\'a, Antonio'
'Frontera, Antonio'
'Saha, Moumita'
'Mondal, Sanchaita'
'Das Saha, Krishna'
'Chattopadhyay, Shyamal Kumar'

_publ_section_title
;
 Biological promiscuity of a binuclear Cu(ii) complex of aminoguanidine
 Schiff base: DNA binding, anticancer activity and histidine sensing
 ability of the complex
;
_journal_issue 18
_journal_name_full 'New Journal of Chemistry'
_journal_page_first 7319
_journal_page_last 7328
_journal_paper_doi 10.1039/C9NJ05712A
_journal_volume 44
_journal_year 2020
_chemical_formula_sum 'C16 H18 Cl2 Cu2 N8 O10'
_chemical_formula_weight 680.38
_space_group_crystal_system triclinic
_space_group_IT_number 2
_space_group_name_Hall '-P 1'
_space_group_name_H-M_alt 'P -1'
_atom_sites_solution_hydrogens geom
_audit_creation_method SHELXL-2014/7
_audit_update_record
;
2019-09-25 deposited with the CCDC.	2020-04-07 downloaded from the CCDC.
;
_cell_angle_alpha 109.692(9)
_cell_angle_beta 102.822(8)
_cell_angle_gamma 94.425(10)
_cell_formula_units_Z 2
_cell_length_a 8.0088(12)
_cell_length_b 10.6117(17)
_cell_length_c 14.9158(17)
_cell_measurement_reflns_used 4499
_cell_measurement_temperature 295(2)
_cell_measurement_theta_max 26.000
_cell_measurement_theta_min 2.645
_cell_volume 1147.7(3)
_computing_cell_refinement 'Bruker SAINT'
_computing_data_collection 'Bruker APEX2'
_computing_data_reduction 'Bruker SAINT'
_computing_molecular_graphics 'Bruker SHELXTL'
_computing_publication_material 'Bruker SHELXTL'
_computing_structure_refinement 'SHELXL-2014 (Sheldrick 2014)'
_computing_structure_solution 'SHELXS-97 (Sheldrick 2008)'
_diffrn_ambient_temperature 295(2)
_diffrn_measured_fraction_theta_full 0.999
_diffrn_measured_fraction_theta_max 0.999
_diffrn_measurement_device_type 'Bruker APEX-II CCD'
_diffrn_measurement_method '\f and \w scans'
_diffrn_radiation_type MoK\a
_diffrn_radiation_wavelength 0.71073
_diffrn_reflns_av_R_equivalents 0.1176
_diffrn_reflns_av_unetI/netI 0.0546
_diffrn_reflns_Laue_measured_fraction_full 0.999
_diffrn_reflns_Laue_measured_fraction_max 0.999
_diffrn_reflns_limit_h_max 9
_diffrn_reflns_limit_h_min -9
_diffrn_reflns_limit_k_max 13
_diffrn_reflns_limit_k_min -13
_diffrn_reflns_limit_l_max 18
_diffrn_reflns_limit_l_min -18
_diffrn_reflns_number 26942
_diffrn_reflns_point_group_measured_fraction_full 0.999
_diffrn_reflns_point_group_measured_fraction_max 0.999
_diffrn_reflns_theta_full 25.242
_diffrn_reflns_theta_max 26.000
_diffrn_reflns_theta_min 2.645
_exptl_absorpt_coefficient_mu 2.160
_exptl_absorpt_correction_T_max 1.095
_exptl_absorpt_correction_T_min 1.057
_exptl_absorpt_correction_type empirical
_exptl_absorpt_process_details SADABS
_exptl_crystal_colour GREEN
_exptl_crystal_density_diffrn 1.969
_exptl_crystal_description SQUARE
_exptl_crystal_F_000 816
_exptl_crystal_size_max 0.05
_exptl_crystal_size_mid 0.03
_exptl_crystal_size_min 0.01
_refine_diff_density_max 1.551
_refine_diff_density_min -1.094
_refine_diff_density_rms 0.129
_refine_ls_extinction_coef 0.0137(17)
_refine_ls_extinction_expression Fc^*^=kFc[1+0.001xFc^2^\l^3^/sin(2\q)]^-1/4^
_refine_ls_extinction_method 'SHELXL-2014/7 (Sheldrick 2014'
_refine_ls_goodness_of_fit_ref 1.057
_refine_ls_hydrogen_treatment constr
_refine_ls_matrix_type full
_refine_ls_number_parameters 344
_refine_ls_number_reflns 4499
_refine_ls_number_restraints 0
_refine_ls_restrained_S_all 1.057
_refine_ls_R_factor_all 0.0663
_refine_ls_R_factor_gt 0.0589
_refine_ls_shift/su_max 0.000
_refine_ls_shift/su_mean 0.000
_refine_ls_structure_factor_coef Fsqd
_refine_ls_weighting_details 'w=1/[\s^2^(Fo^2^)+(0.0783P)^2^+3.9511P] where P=(Fo^2^+2Fc^2^)/3'
_refine_ls_weighting_scheme calc
_refine_ls_wR_factor_gt 0.1527
_refine_ls_wR_factor_ref 0.1650
_reflns_Friedel_coverage 0.000
_reflns_number_gt 3974
_reflns_number_total 4499
_reflns_threshold_expression 'I > 2\s(I)'
_cod_data_source_file c9nj05712a2.cif
_cod_data_source_block AMCu13_0m
_cod_depositor_comments
;
The following automatic conversions were performed:

data item '_exptl_absorpt_correction_type' value 'EMPIRICAL' was
changed to 'empirical' in accordance with the
/home/data/users/saulius/crontab/automatic-downloads/rss-feeds/RSC/lib/dictionaries/cif_core.dic
dictionary named 'cif_core.dic' version 2.4.2 last updated on
2011-04-26.

Automatic conversion script
Id: cif_fix_values 7556 2019-12-06 15:28:31Z antanas 

 Adding full bibliography for 7059483.cif.

 Adding full bibliography for 7059483.cif.
;
_cod_database_code 7059483
_shelx_shelxl_version_number 2014/7
_shelx_space_group_comment
;
The symmetry employed for this shelxl refinement is uniquely defined
by the following loop, which should always be used as a source of
symmetry information in preference to the above space-group names.
They are only intended as comments.
;

loop_
_space_group_symop_operation_xyz
'x, y, z'
'-x, -y, -z'

loop_
_atom_site_label
_atom_site_type_symbol
_atom_site_fract_x
_atom_site_fract_y
_atom_site_fract_z
_atom_site_U_iso_or_equiv
_atom_site_adp_type
_atom_site_occupancy
_atom_site_site_symmetry_order
_atom_site_calc_flag
_atom_site_refinement_flags_posn
_atom_site_refinement_flags_adp
_atom_site_refinement_flags_occupancy
_atom_site_disorder_assembly
_atom_site_disorder_group
Cu2 Cu 0.74375(7) 0.67176(6) 0.32801(4) 0.0298(2) Uani 1 1 d . . . . .
Cu1 Cu 0.53358(7) 0.40838(5) 0.18688(4) 0.0299(2) Uani 1 1 d . . . . .
Cl1 Cl 0.41828(17) 0.89764(13) 0.29459(10) 0.0414(3) Uani 1 1 d . . . . .
Cl2 Cl 0.1174(2) 0.85492(17) 0.78645(10) 0.0540(4) Uani 1 1 d . . . . .
O1 O 0.6926(4) 0.5546(3) 0.1882(2) 0.0322(7) Uani 1 1 d . . . . .
O2 O 0.5403(5) 0.5480(3) 0.3113(2) 0.0361(8) Uani 1 1 d . . . . .
N1 N 0.5357(5) 0.2963(4) 0.0550(3) 0.0274(8) Uani 1 1 d . . . . .
N5 N 0.7687(5) 0.7451(4) 0.4697(3) 0.0311(8) Uani 1 1 d . . . . .
N2 N 0.4442(6) 0.1690(4) 0.0271(3) 0.0350(9) Uani 1 1 d . . . . .
H2 H 0.4358 0.1064 -0.0290 0.042 Uiso 1 1 calc R U . . .
N4 N 0.3993(6) 0.2470(4) 0.1800(3) 0.0390(10) Uani 1 1 d . . . . .
H4 H 0.3634 0.2402 0.2286 0.047 Uiso 1 1 calc R U . . .
N6 N 0.9290(5) 0.8224(5) 0.5196(3) 0.0402(10) Uani 1 1 d . . . . .
H6 H 0.9610 0.8603 0.5828 0.048 Uiso 1 1 calc R U . . .
N8 N 0.9718(5) 0.7766(4) 0.3678(3) 0.0382(9) Uani 1 1 d . . . . .
H8 H 1.0277 0.7839 0.3263 0.046 Uiso 1 1 calc R U . . .
C15 C 0.6599(6) 0.7287(5) 0.5173(3) 0.0317(10) Uani 1 1 d . . . . .
H15 H 0.6918 0.7719 0.5856 0.038 Uiso 1 1 calc R U . . .
C7 C 0.6057(6) 0.3300(5) -0.0048(3) 0.0320(10) Uani 1 1 d . . . . .
H7 H 0.5913 0.2656 -0.0675 0.038 Uiso 1 1 calc R U . . .
C9 C 0.4348(6) 0.5616(5) 0.3718(3) 0.0306(9) Uani 1 1 d . . . . .
N7 N 1.1912(6) 0.9088(5) 0.5097(4) 0.0494(12) Uani 1 1 d . . . . .
H7A H 1.2628 0.9214 0.4771 0.059 Uiso 1 1 calc R U . . .
H7B H 1.2208 0.9438 0.5731 0.059 Uiso 1 1 calc R U . . .
C6 C 0.7048(6) 0.4607(5) 0.0189(3) 0.0304(10) Uani 1 1 d . . . . .
C1 C 0.7436(6) 0.5679(5) 0.1115(3) 0.0285(9) Uani 1 1 d . . . . .
N3 N 0.2679(8) 0.0306(5) 0.0693(4) 0.0591(14) Uani 1 1 d . . . . .
H3A H 0.2179 0.0137 0.1104 0.071 Uiso 1 1 calc R U . . .
H3B H 0.2531 -0.0295 0.0114 0.071 Uiso 1 1 calc R U . . .
C12 C 0.2131(8) 0.5797(5) 0.4945(4) 0.0434(13) Uani 1 1 d . . . . .
H12 H 0.1397 0.5840 0.5354 0.052 Uiso 1 1 calc R U . . .
C5 C 0.7668(6) 0.4824(6) -0.0571(4) 0.0360(11) Uani 1 1 d . . . . .
H5 H 0.7424 0.4123 -0.1183 0.043 Uiso 1 1 calc R U . . .
C14 C 0.4907(6) 0.6470(4) 0.4712(3) 0.0304(9) Uani 1 1 d . . . . .
C11 C 0.1579(7) 0.4998(5) 0.3964(4) 0.0417(12) Uani 1 1 d . . . . .
H11 H 0.0455 0.4513 0.3705 0.050 Uiso 1 1 calc R U . . .
C16 C 1.0339(6) 0.8348(5) 0.4618(4) 0.0353(11) Uani 1 1 d . . . . .
C4 C 0.8622(6) 0.6043(6) -0.0435(4) 0.0407(12) Uani 1 1 d . . . . .
H4A H 0.9030 0.6161 -0.0943 0.049 Uiso 1 1 calc R U . . .
O4 O 0.5656(8) 0.8406(6) 0.2755(5) 0.0927(19) Uani 1 1 d . . . . .
C10 C 0.2670(7) 0.4904(5) 0.3351(4) 0.0385(11) Uani 1 1 d . . . . .
H10 H 0.2272 0.4357 0.2686 0.046 Uiso 1 1 calc R U . . .
C2 C 0.8363(6) 0.6918(5) 0.1229(4) 0.0369(11) Uani 1 1 d . . . . .
H2A H 0.8582 0.7642 0.1827 0.044 Uiso 1 1 calc R U . . .
C13 C 0.3772(8) 0.6532(5) 0.5316(4) 0.0384(11) Uani 1 1 d . . . . .
H13 H 0.4144 0.7082 0.5981 0.046 Uiso 1 1 calc R U . . .
C8 C 0.3673(7) 0.1490(5) 0.0953(4) 0.0374(11) Uani 1 1 d . . . . .
C3 C 0.8961(6) 0.7085(6) 0.0471(4) 0.0413(12) Uani 1 1 d . . . . .
H3 H 0.9602 0.7913 0.0571 0.050 Uiso 1 1 calc R U . . .
O7 O -0.0476(12) 0.8763(11) 0.7470(7) 0.159(4) Uani 1 1 d . . . . .
O10 O 0.1760(10) 0.7768(12) 0.7146(7) 0.214(7) Uani 1 1 d . . . . .
O8 O 0.0969(14) 0.7887(13) 0.8481(9) 0.188(5) Uani 1 1 d . . . . .
O6 O 0.2748(11) 0.8247(13) 0.2446(11) 0.296(11) Uani 1 1 d . . . . .
O5 O 0.4373(19) 1.0227(13) 0.2908(14) 0.236(8) Uani 1 1 d . . . . .
O3 O 0.4298(14) 0.9366(18) 0.3914(8) 0.223(7) Uani 1 1 d . . . . .
O9 O 0.2432(12) 0.9667(9) 0.8482(5) 0.143(3) Uani 1 1 d . . . . .

loop_
_atom_site_aniso_label
_atom_site_aniso_U_11
_atom_site_aniso_U_22
_atom_site_aniso_U_33
_atom_site_aniso_U_23
_atom_site_aniso_U_13
_atom_site_aniso_U_12
Cu2 0.0362(3) 0.0259(3) 0.0203(3) 0.0010(2) 0.0062(2) 0.0025(2)
Cu1 0.0416(3) 0.0232(3) 0.0187(3) -0.0003(2) 0.0091(2) 0.0028(2)
Cl1 0.0448(7) 0.0362(7) 0.0378(7) 0.0082(5) 0.0074(5) 0.0092(5)
Cl2 0.0556(8) 0.0582(9) 0.0311(7) 0.0015(6) 0.0045(6) -0.0007(7)
O1 0.0437(18) 0.0243(16) 0.0199(15) -0.0029(13) 0.0108(13) -0.0003(13)
O2 0.0505(19) 0.0262(17) 0.0209(16) -0.0062(13) 0.0156(14) -0.0050(14)
N1 0.0341(18) 0.0197(18) 0.0226(18) 0.0003(15) 0.0056(15) 0.0097(15)
N5 0.041(2) 0.0226(19) 0.0205(18) 0.0013(15) 0.0000(15) 0.0088(16)
N2 0.049(2) 0.0224(19) 0.028(2) 0.0016(16) 0.0102(17) 0.0086(17)
N4 0.059(3) 0.029(2) 0.022(2) 0.0019(17) 0.0107(18) 0.0012(19)
N6 0.040(2) 0.039(2) 0.028(2) 0.0040(19) -0.0024(17) 0.0021(18)
N8 0.038(2) 0.039(2) 0.031(2) 0.0064(19) 0.0057(17) 0.0043(18)
C15 0.050(3) 0.023(2) 0.019(2) 0.0034(18) 0.0079(19) 0.012(2)
C7 0.041(2) 0.029(2) 0.025(2) 0.0022(19) 0.0116(19) 0.018(2)
C9 0.043(2) 0.026(2) 0.026(2) 0.0095(19) 0.0131(19) 0.0113(19)
N7 0.039(2) 0.043(3) 0.050(3) 0.009(2) -0.005(2) 0.000(2)
C6 0.031(2) 0.035(3) 0.026(2) 0.008(2) 0.0088(18) 0.0158(19)
C1 0.029(2) 0.031(2) 0.026(2) 0.0091(19) 0.0087(17) 0.0125(18)
N3 0.091(4) 0.031(3) 0.042(3) -0.001(2) 0.021(3) -0.013(2)
C12 0.057(3) 0.033(3) 0.051(3) 0.013(2) 0.034(3) 0.019(2)
C5 0.035(2) 0.049(3) 0.026(2) 0.011(2) 0.0120(19) 0.019(2)
C14 0.047(3) 0.020(2) 0.025(2) 0.0054(18) 0.0140(19) 0.0134(19)
C11 0.048(3) 0.033(3) 0.049(3) 0.014(2) 0.023(2) 0.010(2)
C16 0.036(2) 0.020(2) 0.042(3) 0.006(2) 0.001(2) 0.0114(18)
C4 0.035(2) 0.062(4) 0.037(3) 0.028(3) 0.015(2) 0.016(2)
O4 0.081(4) 0.087(4) 0.136(6) 0.049(4) 0.052(4) 0.048(3)
C10 0.048(3) 0.030(3) 0.032(3) 0.005(2) 0.011(2) 0.002(2)
C2 0.038(2) 0.037(3) 0.034(3) 0.012(2) 0.007(2) 0.005(2)
C13 0.068(3) 0.025(2) 0.027(2) 0.006(2) 0.023(2) 0.018(2)
C8 0.049(3) 0.024(2) 0.036(3) 0.007(2) 0.012(2) 0.011(2)
C3 0.034(2) 0.049(3) 0.046(3) 0.023(3) 0.011(2) 0.005(2)
O7 0.136(7) 0.179(9) 0.116(7) 0.021(6) -0.024(5) 0.074(7)
O10 0.091(5) 0.279(13) 0.117(6) -0.120(8) 0.048(5) -0.044(6)
O8 0.162(9) 0.219(12) 0.204(11) 0.158(10) -0.013(8) -0.043(8)
O6 0.071(5) 0.228(12) 0.320(16) -0.202(12) 0.010(7) -0.017(6)
O5 0.254(14) 0.169(10) 0.44(2) 0.210(14) 0.215(16) 0.136(11)
O3 0.147(8) 0.43(2) 0.104(7) 0.083(10) 0.070(7) 0.052(11)
O9 0.165(7) 0.111(6) 0.069(4) -0.028(4) -0.007(4) -0.063(5)

loop_
_atom_type_symbol
_atom_type_description
_atom_type_scat_dispersion_real
_atom_type_scat_dispersion_imag
_atom_type_scat_source
C C 0.0033 0.0016 'International Tables Vol C Tables 4.2.6.8 and 6.1.1.4'
H H 0.0000 0.0000 'International Tables Vol C Tables 4.2.6.8 and 6.1.1.4'
N N 0.0061 0.0033 'International Tables Vol C Tables 4.2.6.8 and 6.1.1.4'
O O 0.0106 0.0060 'International Tables Vol C Tables 4.2.6.8 and 6.1.1.4'
Cl Cl 0.1484 0.1585 'International Tables Vol C Tables 4.2.6.8 and 6.1.1.4'
Cu Cu 0.3201 1.2651 'International Tables Vol C Tables 4.2.6.8 and 6.1.1.4'

loop_
_geom_angle_atom_site_label_1
_geom_angle_atom_site_label_2
_geom_angle_atom_site_label_3
_geom_angle
_geom_angle_site_symmetry_1
_geom_angle_site_symmetry_3
_geom_angle_publ_flag
N8 Cu2 O2 165.97(17) . . ?
N8 Cu2 N5 81.88(18) . . ?
O2 Cu2 N5 89.71(15) . . ?
N8 Cu2 O1 109.01(16) . . ?
O2 Cu2 O1 77.53(13) . . ?
N5 Cu2 O1 165.12(16) . . ?
N4 Cu1 O1 171.80(17) . . ?
N4 Cu1 N1 82.54(17) . . ?
O1 Cu1 N1 92.37(15) . . ?
N4 Cu1 O2 107.18(16) . . ?
O1 Cu1 O2 78.41(13) . . ?
N1 Cu1 O2 169.48(16) . . ?
O6 Cl1 O3 110.8(9) . . ?
O6 Cl1 O5 114.7(11) . . ?
O3 Cl1 O5 97.0(10) . . ?
O6 Cl1 O4 115.6(5) . . ?
O3 Cl1 O4 109.3(6) . . ?
O5 Cl1 O4 107.8(6) . . ?
O10 Cl2 O8 109.4(9) . . ?
O10 Cl2 O7 109.3(6) . . ?
O8 Cl2 O7 105.8(7) . . ?
O10 Cl2 O9 110.6(5) . . ?
O8 Cl2 O9 102.3(6) . . ?
O7 Cl2 O9 118.8(7) . . ?
C1 O1 Cu1 127.6(3) . . ?
C1 O1 Cu2 132.8(3) . . ?
Cu1 O1 Cu2 99.58(14) . . ?
C9 O2 Cu2 127.6(3) . . ?
C9 O2 Cu1 131.8(3) . . ?
Cu2 O2 Cu1 100.60(14) . . ?
C7 N1 N2 120.7(4) . . ?
C7 N1 Cu1 127.8(3) . . ?
N2 N1 Cu1 111.5(3) . . ?
C15 N5 N6 120.0(4) . . ?
C15 N5 Cu2 128.9(3) . . ?
N6 N5 Cu2 111.1(3) . . ?
C8 N2 N1 114.8(4) . . ?
C8 N2 H2 122.6 . . ?
N1 N2 H2 122.6 . . ?
C8 N4 Cu1 113.7(4) . . ?
C8 N4 H4 123.1 . . ?
Cu1 N4 H4 123.1 . . ?
C16 N6 N5 115.2(4) . . ?
C16 N6 H6 122.4 . . ?
N5 N6 H6 122.4 . . ?
C16 N8 Cu2 114.3(4) . . ?
C16 N8 H8 122.9 . . ?
Cu2 N8 H8 122.9 . . ?
N5 C15 C14 123.6(4) . . ?
N5 C15 H15 118.2 . . ?
C14 C15 H15 118.2 . . ?
N1 C7 C6 124.2(4) . . ?
N1 C7 H7 117.9 . . ?
C6 C7 H7 117.9 . . ?
O2 C9 C10 119.5(4) . . ?
O2 C9 C14 121.5(4) . . ?
C10 C9 C14 119.0(4) . . ?
C16 N7 H7A 120.0 . . ?
C16 N7 H7B 120.0 . . ?
H7A N7 H7B 120.0 . . ?
C5 C6 C1 118.3(5) . . ?
C5 C6 C7 116.7(4) . . ?
C1 C6 C7 125.0(4) . . ?
O1 C1 C2 119.2(4) . . ?
O1 C1 C6 122.0(4) . . ?
C2 C1 C6 118.8(4) . . ?
C8 N3 H3A 120.0 . . ?
C8 N3 H3B 120.0 . . ?
H3A N3 H3B 120.0 . . ?
C13 C12 C11 119.3(5) . . ?
C13 C12 H12 120.3 . . ?
C11 C12 H12 120.3 . . ?
C4 C5 C6 122.0(5) . . ?
C4 C5 H5 119.0 . . ?
C6 C5 H5 119.0 . . ?
C9 C14 C13 118.9(5) . . ?
C9 C14 C15 124.3(4) . . ?
C13 C14 C15 116.8(4) . . ?
C12 C11 C10 120.9(5) . . ?
C12 C11 H11 119.5 . . ?
C10 C11 H11 119.5 . . ?
N8 C16 N7 127.0(5) . . ?
N8 C16 N6 117.4(5) . . ?
N7 C16 N6 115.7(5) . . ?
C5 C4 C3 118.8(5) . . ?
C5 C4 H4A 120.6 . . ?
C3 C4 H4A 120.6 . . ?
C9 C10 C11 120.6(5) . . ?
C9 C10 H10 119.7 . . ?
C11 C10 H10 119.7 . . ?
C3 C2 C1 121.1(5) . . ?
C3 C2 H2A 119.4 . . ?
C1 C2 H2A 119.4 . . ?
C12 C13 C14 121.2(5) . . ?
C12 C13 H13 119.4 . . ?
C14 C13 H13 119.4 . . ?
N4 C8 N3 125.6(5) . . ?
N4 C8 N2 117.3(5) . . ?
N3 C8 N2 117.1(5) . . ?
C2 C3 C4 121.0(5) . . ?
C2 C3 H3 119.5 . . ?
C4 C3 H3 119.5 . . ?

loop_
_geom_bond_atom_site_label_1
_geom_bond_atom_site_label_2
_geom_bond_distance
_geom_bond_site_symmetry_2
_geom_bond_publ_flag
Cu2 N8 1.920(4) . ?
Cu2 O2 1.927(3) . ?
Cu2 N5 1.947(4) . ?
Cu2 O1 1.964(3) . ?
Cu1 N4 1.909(4) . ?
Cu1 O1 1.923(3) . ?
Cu1 N1 1.931(4) . ?
Cu1 O2 1.932(3) . ?
Cl1 O6 1.253(8) . ?
Cl1 O3 1.340(9) . ?
Cl1 O5 1.346(10) . ?
Cl1 O4 1.408(5) . ?
Cl2 O10 1.319(7) . ?
Cl2 O8 1.360(9) . ?
Cl2 O7 1.391(8) . ?
Cl2 O9 1.392(6) . ?
O1 C1 1.342(5) . ?
O2 C9 1.349(5) . ?
N1 C7 1.281(6) . ?
N1 N2 1.367(6) . ?
N5 C15 1.276(6) . ?
N5 N6 1.370(6) . ?
N2 C8 1.365(6) . ?
N2 H2 0.8600 . ?
N4 C8 1.293(6) . ?
N4 H4 0.8600 . ?
N6 C16 1.359(7) . ?
N6 H6 0.8600 . ?
N8 C16 1.286(7) . ?
N8 H8 0.8600 . ?
C15 C14 1.436(7) . ?
C15 H15 0.9300 . ?
C7 C6 1.433(7) . ?
C7 H7 0.9300 . ?
C9 C10 1.384(7) . ?
C9 C14 1.398(6) . ?
N7 C16 1.335(6) . ?
N7 H7A 0.8600 . ?
N7 H7B 0.8600 . ?
C6 C5 1.411(6) . ?
C6 C1 1.412(6) . ?
C1 C2 1.396(7) . ?
N3 C8 1.320(7) . ?
N3 H3A 0.8600 . ?
N3 H3B 0.8600 . ?
C12 C13 1.367(8) . ?
C12 C11 1.369(8) . ?
C12 H12 0.9300 . ?
C5 C4 1.378(8) . ?
C5 H5 0.9300 . ?
C14 C13 1.407(7) . ?
C11 C10 1.384(7) . ?
C11 H11 0.9300 . ?
C4 C3 1.380(8) . ?
C4 H4A 0.9300 . ?
C10 H10 0.9300 . ?
C2 C3 1.379(7) . ?
C2 H2A 0.9300 . ?
C13 H13 0.9300 . ?
C3 H3 0.9300 . ?
